data_1537267
loop_
_publ_author_name
'Ruedorff, W.'
'Stoessel, A.'
'Schmidt, V.'

_publ_section_title
;
 Thio- und -selenoverbindungen der Platinmetalle
;
_journal_name_full 'Zeitschrift fuer Anorganische und Allgemeine Chemie'
_journal_page_first 264
_journal_page_last 272
_journal_volume 357
_journal_year 1968
_chemical_formula_sum 'K2 Pt4 S6'
_chemical_name_systematic 'K2 Pt3 Pt S6'
_space_group_IT_number 166
_symmetry_space_group_name_Hall '-R 3 2"'
_symmetry_space_group_name_H-M 'R -3 m :H'
_cell_angle_alpha 90
_cell_angle_beta 90
_cell_angle_gamma 120
_cell_formula_units_Z 3
_cell_length_a 7.01
_cell_length_b 7.01
_cell_length_c 19.14
_cell_volume 814.533
_citation_journal_id_ASTM ZAACAB
_cod_data_source_file Ruedorff_ZAACAB_1968_1642.cif
_cod_data_source_block K2Pt4S6
_cod_original_cell_volume 814.5329
_cod_database_code 1537267

loop_
_symmetry_equiv_pos_as_xyz
x,y,z
-y,x-y,z
-x+y,-x,z
y,x,-z
-x,-x+y,-z
x-y,-y,-z
-x,-y,-z
y,-x+y,-z
x-y,x,-z
-y,-x,z
x,x-y,z
-x+y,y,z
x+2/3,y+1/3,z+1/3
-y+2/3,x-y+1/3,z+1/3
-x+y+2/3,-x+1/3,z+1/3
y+2/3,x+1/3,-z+1/3
-x+2/3,-x+y+1/3,-z+1/3
x-y+2/3,-y+1/3,-z+1/3
-x+2/3,-y+1/3,-z+1/3
y+2/3,-x+y+1/3,-z+1/3
x-y+2/3,x+1/3,-z+1/3
-y+2/3,-x+1/3,z+1/3
x+2/3,x-y+1/3,z+1/3
-x+y+2/3,y+1/3,z+1/3
x+1/3,y+2/3,z+2/3
-y+1/3,x-y+2/3,z+2/3
-x+y+1/3,-x+2/3,z+2/3
y+1/3,x+2/3,-z+2/3
-x+1/3,-x+y+2/3,-z+2/3
x-y+1/3,-y+2/3,-z+2/3
-x+1/3,-y+2/3,-z+2/3
y+1/3,-x+y+2/3,-z+2/3
x-y+1/3,x+2/3,-z+2/3
-y+1/3,-x+2/3,z+2/3
x+1/3,x-y+2/3,z+2/3
-x+y+1/3,y+2/3,z+2/3

loop_
_atom_site_label
_atom_site_type_symbol
_atom_site_fract_x
_atom_site_fract_y
_atom_site_fract_z
_atom_site_occupancy
_atom_site_U_iso_or_equiv
Pt2 Pt+2 0.5 0 0.5 1 0.0
S1 S-2 -0.1667 0.1667 -0.1044 1 0.0
K1 K+1 0 0 0.7 1 0.0
Pt1 Pt+4 0 0 0.5 1 0.0
